data_7006913
loop_
_publ_author_name
'El-Kadri, Oussama M'
'Heeg, Mary Jane'
'Winter, Charles H.'

_publ_section_title
;
 Film growth precursor development for metal nitrides. Synthesis,
 structure, and volatility of molybdenum(VI) and tungsten(VI) complexes
 containing bis(imido)metal fragments and various nitrogen donor
 ligands.
;
_journal_issue 16
_journal_name_full 'Dalton transactions (Cambridge, England : 2003)'
_journal_page_first 1943
_journal_page_last 1953
_journal_paper_doi 10.1039/b515378f
_journal_year 2006
_chemical_formula_sum 'C26 H50 Cl2 Mo2 N8'
_chemical_formula_weight 737.52
_chemical_name_systematic
;
?
;
_space_group_IT_number 14
_symmetry_cell_setting monoclinic
_symmetry_space_group_name_Hall '-P 2ybc'
_symmetry_space_group_name_H-M 'P 1 21/c 1'
_atom_sites_solution_hydrogens geom
_atom_sites_solution_primary direct
_atom_sites_solution_secondary difmap
_audit_creation_method SHELXL-97
_cell_angle_alpha 90.00
_cell_angle_beta 98.598(2)
_cell_angle_gamma 90.00
_cell_formula_units_Z 4
_cell_length_a 18.276(2)
_cell_length_b 10.7343(14)
_cell_length_c 17.974(2)
_cell_measurement_reflns_used 968
_cell_measurement_temperature 295(2)
_cell_measurement_theta_max 22.5
_cell_measurement_theta_min 2.25
_cell_volume 3486.5(7)
_computing_cell_refinement 'Bruker SAINT'
_computing_data_collection 'Bruker SMART'
_computing_data_reduction 'Bruker SAINT'
_computing_molecular_graphics SHELXTL-Plus
_computing_publication_material SHELXL-93
_computing_structure_refinement 'SHELXL-97 (Sheldrick, 1997)'
_computing_structure_solution 'SHELXS-97 (Sheldrick, 1990)'
_diffrn_ambient_temperature 295(2)
_diffrn_measured_fraction_theta_full 0.954
_diffrn_measured_fraction_theta_max 0.954
_diffrn_measurement_method 'SMART CCD'
_diffrn_radiation_monochromator graphite
_diffrn_radiation_source 'fine-focus sealed tube'
_diffrn_radiation_type MoK\a
_diffrn_radiation_wavelength 0.71073
_diffrn_reflns_av_R_equivalents 0.086
_diffrn_reflns_av_sigmaI/netI 0.1721
_diffrn_reflns_limit_h_max 23
_diffrn_reflns_limit_h_min -24
_diffrn_reflns_limit_k_max 14
_diffrn_reflns_limit_k_min 0
_diffrn_reflns_limit_l_max 23
_diffrn_reflns_limit_l_min 0
_diffrn_reflns_number 50139
_diffrn_reflns_theta_full 28.27
_diffrn_reflns_theta_max 28.27
_diffrn_reflns_theta_min 2.21
_exptl_absorpt_coefficient_mu 0.900
_exptl_absorpt_correction_T_max 0.9154
_exptl_absorpt_correction_T_min 0.8405
_exptl_absorpt_correction_type multi-scan
_exptl_crystal_colour yellow
_exptl_crystal_density_diffrn 1.405
_exptl_crystal_density_method 'not measured'
_exptl_crystal_description rod
_exptl_crystal_F_000 1520
_exptl_crystal_size_max 0.20
_exptl_crystal_size_mid 0.14
_exptl_crystal_size_min 0.10
_refine_diff_density_max 1.315
_refine_diff_density_min -0.838
_refine_diff_density_rms 0.203
_refine_ls_extinction_coef 0.0081(8)
_refine_ls_extinction_expression Fc^*^=kFc[1+0.001xFc^2^\l^3^/sin(2\q)]^-1/4^
_refine_ls_extinction_method SHELXL
_refine_ls_goodness_of_fit_ref 0.970
_refine_ls_hydrogen_treatment mixed
_refine_ls_matrix_type full
_refine_ls_number_parameters 360
_refine_ls_number_reflns 8259
_refine_ls_number_restraints 0
_refine_ls_restrained_S_all 0.970
_refine_ls_R_factor_all 0.1791
_refine_ls_R_factor_gt 0.0799
_refine_ls_shift/su_max 0.008
_refine_ls_shift/su_mean 0.000
_refine_ls_structure_factor_coef Fsqd
_refine_ls_weighting_details 'calc w=1/[\s^2^(Fo^2^)+(0.1242P)^2^+0.0000P] where P=(Fo^2^+2Fc^2^)/3'
_refine_ls_weighting_scheme calc
_refine_ls_wR_factor_gt 0.2038
_refine_ls_wR_factor_ref 0.2393
_reflns_number_gt 3704
_reflns_number_total 8259
_reflns_threshold_expression >2sigma(I)
_cod_data_source_file b515378f.txt
_cod_data_source_block emon
_cod_depositor_comments
;
The following automatic conversions were performed:
'_exptl_absorpt_correction_type' value 'Multi-scan' changed to
'multi-scan' according to
'/home/saulius/struct/CIF-dictionaries/cif_core.dic' dictionary named
'cif_core.dic' version 2.4.1 from 2010-06-29.

Automatic conversion script
Id: cif_fix_enum 1527 2010-12-29 10:47:43Z saulius 
;
_cod_original_cell_volume 3486.5(8)
_cod_original_sg_symbol_H-M P2(1)/c
_cod_database_code 7006913

loop_
_symmetry_equiv_pos_as_xyz
'x, y, z'
'-x, y+1/2, -z+1/2'
'-x, -y, -z'
'x, -y-1/2, z-1/2'

loop_
_atom_site_label
_atom_site_type_symbol
_atom_site_fract_x
_atom_site_fract_y
_atom_site_fract_z
_atom_site_U_iso_or_equiv
_atom_site_adp_type
_atom_site_occupancy
_atom_site_symmetry_multiplicity
_atom_site_calc_flag
_atom_site_refinement_flags
_atom_site_disorder_assembly
_atom_site_disorder_group
Mo1 Mo 0.32749(5) 0.60530(8) 0.27073(4) 0.0347(3) Uani 1 1 d . . .
Mo2 Mo 0.19223(5) 0.35222(8) 0.19908(5) 0.0366(3) Uani 1 1 d . . .
Cl1 Cl 0.27788(16) 0.7743(2) 0.19140(15) 0.0561(7) Uani 1 1 d . . .
Cl2 Cl 0.13848(17) 0.3014(3) 0.30929(16) 0.0707(9) Uani 1 1 d . . .
N1 N 0.4165(5) 0.6638(7) 0.2907(4) 0.045(2) Uani 1 1 d . . .
C1 C 0.4727(6) 0.7550(11) 0.3251(6) 0.057(3) Uani 1 1 d . . .
C2 C 0.4561(8) 0.8003(13) 0.4007(6) 0.086(5) Uani 1 1 d . . .
H2A H 0.4069 0.8341 0.3949 0.103 Uiso 1 1 calc R . .
H2B H 0.4911 0.8637 0.4196 0.103 Uiso 1 1 calc R . .
H2C H 0.4598 0.7319 0.4354 0.103 Uiso 1 1 calc R . .
C3 C 0.4685(8) 0.8625(11) 0.2711(7) 0.078(4) Uani 1 1 d . . .
H3A H 0.4788 0.8336 0.2232 0.093 Uiso 1 1 calc R . .
H3B H 0.5042 0.9245 0.2904 0.093 Uiso 1 1 calc R . .
H3C H 0.4198 0.8981 0.2653 0.093 Uiso 1 1 calc R . .
C4 C 0.5494(6) 0.6947(11) 0.3290(7) 0.070(4) Uani 1 1 d . . .
H4A H 0.5547 0.6299 0.3662 0.084 Uiso 1 1 calc R . .
H4B H 0.5870 0.7566 0.3423 0.084 Uiso 1 1 calc R . .
H4C H 0.5544 0.6599 0.2808 0.084 Uiso 1 1 calc R . .
N2 N 0.2790(5) 0.6443(8) 0.3441(5) 0.050(2) Uani 1 1 d . . .
C5 C 0.2411(7) 0.6785(10) 0.4057(6) 0.057(3) Uani 1 1 d . . .
C6 C 0.1695(9) 0.6045(17) 0.4002(8) 0.122(7) Uani 1 1 d . . .
H6A H 0.1442 0.6073 0.3494 0.147 Uiso 1 1 calc R . .
H6B H 0.1386 0.6400 0.4333 0.147 Uiso 1 1 calc R . .
H6C H 0.1806 0.5196 0.4143 0.147 Uiso 1 1 calc R . .
C7 C 0.2897(10) 0.646(2) 0.4773(7) 0.155(9) Uani 1 1 d . . .
H7A H 0.3004 0.5585 0.4780 0.186 Uiso 1 1 calc R . .
H7B H 0.2650 0.6667 0.5191 0.186 Uiso 1 1 calc R . .
H7C H 0.3351 0.6923 0.4807 0.186 Uiso 1 1 calc R . .
C8 C 0.2278(13) 0.8132(16) 0.4004(11) 0.184(11) Uani 1 1 d . . .
H8A H 0.2742 0.8562 0.4037 0.221 Uiso 1 1 calc R . .
H8B H 0.2025 0.8394 0.4408 0.221 Uiso 1 1 calc R . .
H8C H 0.1980 0.8322 0.3532 0.221 Uiso 1 1 calc R . .
N3 N 0.3431(4) 0.4139(7) 0.3095(4) 0.0348(17) Uani 1 1 d . . .
N4 N 0.2967(4) 0.3214(7) 0.2770(4) 0.0390(19) Uani 1 1 d . . .
C9 C 0.3928(6) 0.3623(10) 0.3643(5) 0.048(3) Uani 1 1 d . . .
C10 C 0.4478(7) 0.4350(11) 0.4119(7) 0.071(4) Uani 1 1 d . . .
H10A H 0.4801 0.4744 0.3815 0.086 Uiso 1 1 calc R . .
H10B H 0.4761 0.3814 0.4480 0.086 Uiso 1 1 calc R . .
H10C H 0.4236 0.4975 0.4377 0.086 Uiso 1 1 calc R . .
C11 C 0.3784(6) 0.2373(10) 0.3649(6) 0.052(3) Uani 1 1 d . . .
H11 H 0.4042 0.1791 0.3970 0.063 Uiso 1 1 calc R . .
C12 C 0.3194(6) 0.2123(10) 0.3105(6) 0.051(3) Uani 1 1 d . . .
C13 C 0.2824(7) 0.0930(11) 0.2874(8) 0.077(4) Uani 1 1 d . . .
H13A H 0.2305 0.0997 0.2906 0.092 Uiso 1 1 calc R . .
H13B H 0.3038 0.0277 0.3201 0.092 Uiso 1 1 calc R . .
H13C H 0.2887 0.0743 0.2365 0.092 Uiso 1 1 calc R . .
N5 N 0.3223(4) 0.5054(7) 0.1592(4) 0.0347(18) Uani 1 1 d . . .
N6 N 0.2748(4) 0.4091(7) 0.1329(4) 0.0382(19) Uani 1 1 d . . .
C14 C 0.3630(5) 0.5358(9) 0.1041(5) 0.041(2) Uani 1 1 d . . .
C15 C 0.4200(6) 0.6331(10) 0.1113(6) 0.054(3) Uani 1 1 d . . .
H15A H 0.3973 0.7130 0.1151 0.065 Uiso 1 1 calc R . .
H15B H 0.4449 0.6317 0.0680 0.065 Uiso 1 1 calc R . .
H15C H 0.4552 0.6181 0.1557 0.065 Uiso 1 1 calc R . .
C16 C 0.3422(6) 0.4551(10) 0.0441(6) 0.053(3) Uani 1 1 d . . .
H16 H 0.3614 0.4528 -0.0010 0.063 Uiso 1 1 calc R . .
C17 C 0.2880(6) 0.3799(10) 0.0639(5) 0.049(3) Uani 1 1 d . . .
C18 C 0.2503(8) 0.2781(14) 0.0175(7) 0.100(6) Uani 1 1 d . . .
H18A H 0.2451 0.2073 0.0489 0.120 Uiso 1 1 calc R . .
H18B H 0.2791 0.2553 -0.0209 0.120 Uiso 1 1 calc R . .
H18C H 0.2023 0.3058 -0.0055 0.120 Uiso 1 1 calc R . .
N7 N 0.1421(5) 0.4875(8) 0.1799(5) 0.047(2) Uani 1 1 d . . .
C19 C 0.0855(6) 0.5698(11) 0.1420(6) 0.056(3) Uani 1 1 d . . .
C20 C 0.0801(7) 0.6848(12) 0.1901(7) 0.081(4) Uani 1 1 d . . .
H20A H 0.0488 0.7453 0.1618 0.097 Uiso 1 1 calc R . .
H20B H 0.1285 0.7194 0.2046 0.097 Uiso 1 1 calc R . .
H20C H 0.0595 0.6622 0.2343 0.097 Uiso 1 1 calc R . .
C21 C 0.1094(8) 0.6058(14) 0.0676(7) 0.095(5) Uani 1 1 d . . .
H21A H 0.1135 0.5322 0.0381 0.114 Uiso 1 1 calc R . .
H21B H 0.1565 0.6470 0.0768 0.114 Uiso 1 1 calc R . .
H21C H 0.0734 0.6608 0.0407 0.114 Uiso 1 1 calc R . .
C22 C 0.0137(8) 0.5067(13) 0.1287(8) 0.095(5) Uani 1 1 d . . .
H22A H 0.0172 0.4342 0.0981 0.114 Uiso 1 1 calc R . .
H22B H -0.0229 0.5624 0.1032 0.114 Uiso 1 1 calc R . .
H22C H -0.0004 0.4822 0.1759 0.114 Uiso 1 1 calc R . .
N8 N 0.1516(5) 0.2315(8) 0.1452(5) 0.054(2) Uani 1 1 d . . .
C23 C 0.0999(7) 0.1346(11) 0.1103(7) 0.062(3) Uani 1 1 d . . .
C24 C 0.1417(8) 0.0191(11) 0.0992(8) 0.093(5) Uani 1 1 d . . .
H24A H 0.1791 0.0372 0.0686 0.111 Uiso 1 1 calc R . .
H24B H 0.1084 -0.0426 0.0748 0.111 Uiso 1 1 calc R . .
H24C H 0.1646 -0.0119 0.1472 0.111 Uiso 1 1 calc R . .
C25 C 0.0635(9) 0.1800(15) 0.0325(9) 0.121(7) Uani 1 1 d . . .
H25A H 0.0444 0.2626 0.0367 0.145 Uiso 1 1 calc R . .
H25B H 0.0237 0.1250 0.0133 0.145 Uiso 1 1 calc R . .
H25C H 0.0995 0.1807 -0.0013 0.145 Uiso 1 1 calc R . .
C26 C 0.0450(10) 0.1137(18) 0.1615(11) 0.172(11) Uani 1 1 d . . .
H26A H 0.0701 0.0884 0.2100 0.206 Uiso 1 1 calc R . .
H26B H 0.0111 0.0497 0.1413 0.206 Uiso 1 1 calc R . .
H26C H 0.0183 0.1895 0.1666 0.206 Uiso 1 1 calc R . .

loop_
_atom_site_aniso_label
_atom_site_aniso_U_11
_atom_site_aniso_U_22
_atom_site_aniso_U_33
_atom_site_aniso_U_23
_atom_site_aniso_U_13
_atom_site_aniso_U_12
Mo1 0.0385(5) 0.0381(5) 0.0276(4) -0.0027(3) 0.0051(3) -0.0033(4)
Mo2 0.0326(5) 0.0404(5) 0.0361(5) -0.0021(4) 0.0031(3) -0.0014(4)
Cl1 0.0632(19) 0.0488(16) 0.0561(17) 0.0088(12) 0.0078(14) 0.0092(14)
Cl2 0.060(2) 0.099(2) 0.0575(18) 0.0114(16) 0.0249(15) -0.0082(17)
N1 0.052(5) 0.048(5) 0.034(4) -0.002(4) 0.008(4) -0.010(4)
C1 0.047(7) 0.061(8) 0.062(7) -0.019(6) 0.003(6) -0.018(6)
C2 0.097(11) 0.109(12) 0.055(8) -0.023(7) 0.022(7) -0.047(9)
C3 0.087(10) 0.059(8) 0.088(10) -0.009(7) 0.012(8) -0.037(7)
C4 0.053(8) 0.067(8) 0.090(9) -0.005(7) 0.016(7) -0.022(6)
N2 0.061(6) 0.046(5) 0.043(5) -0.005(4) 0.010(4) 0.003(4)
C5 0.068(8) 0.053(7) 0.057(7) -0.013(5) 0.028(6) -0.012(6)
C6 0.108(13) 0.21(2) 0.063(9) -0.032(10) 0.057(9) -0.055(13)
C7 0.137(17) 0.29(3) 0.033(8) -0.016(12) 0.010(9) -0.066(17)
C8 0.30(3) 0.093(15) 0.19(2) -0.027(14) 0.17(2) 0.022(17)
N3 0.031(4) 0.046(5) 0.027(4) 0.003(3) 0.003(3) -0.006(4)
N4 0.034(5) 0.044(5) 0.039(4) 0.006(3) 0.006(4) -0.008(4)
C9 0.062(7) 0.057(7) 0.023(5) 0.009(4) -0.003(5) 0.000(6)
C10 0.071(9) 0.064(8) 0.068(8) 0.018(6) -0.024(7) -0.022(7)
C11 0.044(7) 0.062(8) 0.051(6) 0.026(5) 0.006(5) 0.011(6)
C12 0.046(7) 0.056(7) 0.053(7) 0.016(5) 0.010(5) -0.004(5)
C13 0.061(8) 0.060(8) 0.103(11) 0.020(7) -0.008(8) -0.008(7)
N5 0.043(5) 0.042(5) 0.021(4) -0.002(3) 0.010(3) -0.006(4)
N6 0.039(5) 0.049(5) 0.025(4) -0.003(3) -0.001(3) 0.002(4)
C14 0.038(6) 0.061(7) 0.023(5) 0.002(4) 0.005(4) -0.001(5)
C15 0.063(8) 0.054(7) 0.048(6) 0.005(5) 0.015(6) -0.009(6)
C16 0.053(7) 0.070(8) 0.036(6) -0.002(5) 0.012(5) -0.002(6)
C17 0.054(7) 0.068(8) 0.026(5) -0.009(4) 0.011(5) -0.007(6)
C18 0.109(12) 0.147(14) 0.053(8) -0.048(8) 0.041(8) -0.070(11)
N7 0.040(5) 0.052(5) 0.050(5) 0.004(4) 0.010(4) 0.014(4)
C19 0.044(7) 0.065(8) 0.058(7) 0.003(6) 0.003(6) 0.016(6)
C20 0.075(10) 0.071(9) 0.098(10) 0.005(7) 0.015(8) 0.036(7)
C21 0.080(11) 0.126(13) 0.074(10) 0.022(9) -0.004(8) 0.026(9)
C22 0.076(11) 0.090(11) 0.108(12) -0.024(9) -0.024(9) 0.011(9)
N8 0.051(6) 0.058(6) 0.059(6) -0.013(4) 0.025(5) -0.012(5)
C23 0.049(7) 0.059(8) 0.075(8) -0.016(6) 0.005(6) -0.022(6)
C24 0.107(12) 0.048(8) 0.123(13) -0.024(8) 0.017(10) -0.011(8)
C25 0.130(16) 0.076(11) 0.132(15) 0.000(9) -0.061(13) -0.017(10)
C26 0.124(16) 0.21(2) 0.20(2) -0.150(18) 0.093(15) -0.113(16)

loop_
_atom_type_symbol
_atom_type_description
_atom_type_scat_dispersion_real
_atom_type_scat_dispersion_imag
_atom_type_scat_source
C C 0.0033 0.0016 'International Tables Vol C Tables 4.2.6.8 and 6.1.1.4'
H H 0.0000 0.0000 'International Tables Vol C Tables 4.2.6.8 and 6.1.1.4'
N N 0.0061 0.0033 'International Tables Vol C Tables 4.2.6.8 and 6.1.1.4'
Cl Cl 0.1484 0.1585 'International Tables Vol C Tables 4.2.6.8 and 6.1.1.4'
Mo Mo -1.6832 0.6857 'International Tables Vol C Tables 4.2.6.8 and 6.1.1.4'

loop_
_geom_angle_atom_site_label_1
_geom_angle_atom_site_label_2
_geom_angle_atom_site_label_3
_geom_angle
_geom_angle_site_symmetry_1
_geom_angle_site_symmetry_3
_geom_angle_publ_flag
N1 Mo1 N2 108.9(4) . . ?
N1 Mo1 N3 101.7(3) . . ?
N2 Mo1 N3 92.4(3) . . ?
N1 Mo1 N5 105.7(3) . . ?
N2 Mo1 N5 145.4(3) . . ?
N3 Mo1 N5 79.8(3) . . ?
N1 Mo1 Cl1 96.3(3) . . ?
N2 Mo1 Cl1 94.5(3) . . ?
N3 Mo1 Cl1 157.6(2) . . ?
N5 Mo1 Cl1 82.5(2) . . ?
N8 Mo2 N7 110.5(4) . . ?
N8 Mo2 N6 100.5(3) . . ?
N7 Mo2 N6 92.7(3) . . ?
N8 Mo2 N4 120.1(4) . . ?
N7 Mo2 N4 129.3(4) . . ?
N6 Mo2 N4 77.4(3) . . ?
N8 Mo2 Cl2 95.6(3) . . ?
N7 Mo2 Cl2 94.9(3) . . ?
N6 Mo2 Cl2 158.5(2) . . ?
N4 Mo2 Cl2 82.3(2) . . ?
C1 N1 Mo1 153.6(7) . . ?
N1 C1 C3 105.8(9) . . ?
N1 C1 C2 111.5(9) . . ?
C3 C1 C2 109.6(10) . . ?
N1 C1 C4 108.1(9) . . ?
C3 C1 C4 108.1(10) . . ?
C2 C1 C4 113.5(10) . . ?
C5 N2 Mo1 178.1(8) . . ?
N2 C5 C8 107.2(11) . . ?
N2 C5 C7 108.1(11) . . ?
C8 C5 C7 111.0(14) . . ?
N2 C5 C6 108.9(9) . . ?
C8 C5 C6 112.2(15) . . ?
C7 C5 C6 109.3(12) . . ?
C9 N3 N4 108.5(8) . . ?
C9 N3 Mo1 131.4(7) . . ?
N4 N3 Mo1 120.1(5) . . ?
C12 N4 N3 107.8(8) . . ?
C12 N4 Mo2 126.0(7) . . ?
N3 N4 Mo2 125.3(6) . . ?
N3 C9 C11 107.3(9) . . ?
N3 C9 C10 122.7(10) . . ?
C11 C9 C10 130.0(10) . . ?
C9 C11 C12 108.6(9) . . ?
N4 C12 C11 107.8(9) . . ?
N4 C12 C13 121.8(10) . . ?
C11 C12 C13 130.4(10) . . ?
C14 N5 N6 108.2(7) . . ?
C14 N5 Mo1 125.0(6) . . ?
N6 N5 Mo1 126.7(5) . . ?
C17 N6 N5 107.5(8) . . ?
C17 N6 Mo2 133.5(7) . . ?
N5 N6 Mo2 118.6(5) . . ?
N5 C14 C16 107.3(9) . . ?
N5 C14 C15 124.3(8) . . ?
C16 C14 C15 128.4(9) . . ?
C17 C16 C14 107.0(9) . . ?
N6 C17 C16 110.0(9) . . ?
N6 C17 C18 124.2(10) . . ?
C16 C17 C18 125.8(9) . . ?
C19 N7 Mo2 158.0(8) . . ?
N7 C19 C22 110.8(10) . . ?
N7 C19 C21 106.8(9) . . ?
C22 C19 C21 110.0(11) . . ?
N7 C19 C20 109.3(9) . . ?
C22 C19 C20 109.6(11) . . ?
C21 C19 C20 110.3(11) . . ?
C23 N8 Mo2 164.4(8) . . ?
C26 C23 N8 107.0(10) . . ?
C26 C23 C24 111.6(13) . . ?
N8 C23 C24 109.5(10) . . ?
C26 C23 C25 112.0(14) . . ?
N8 C23 C25 109.0(10) . . ?
C24 C23 C25 107.7(12) . . ?

loop_
_geom_bond_atom_site_label_1
_geom_bond_atom_site_label_2
_geom_bond_distance
_geom_bond_site_symmetry_2
_geom_bond_publ_flag
Mo1 N1 1.730(8) . ?
Mo1 N2 1.747(8) . ?
Mo1 N3 2.174(7) . ?
Mo1 N5 2.263(7) . ?
Mo1 Cl1 2.400(3) . ?
Mo2 N8 1.718(8) . ?
Mo2 N7 1.724(8) . ?
Mo2 N6 2.146(8) . ?
Mo2 N4 2.217(8) . ?
Mo2 Cl2 2.402(3) . ?
N1 C1 1.485(12) . ?
C1 C3 1.502(16) . ?
C1 C2 1.516(15) . ?
C1 C4 1.536(16) . ?
N2 C5 1.438(13) . ?
C5 C8 1.467(19) . ?
C5 C7 1.491(18) . ?
C5 C6 1.521(17) . ?
N3 C9 1.355(12) . ?
N3 N4 1.378(10) . ?
N4 C12 1.354(12) . ?
C9 C11 1.367(14) . ?
C9 C10 1.447(14) . ?
C11 C12 1.369(14) . ?
C12 C13 1.479(16) . ?
N5 C14 1.365(11) . ?
N5 N6 1.386(10) . ?
N6 C17 1.336(11) . ?
C14 C16 1.392(13) . ?
C14 C15 1.466(13) . ?
C16 C17 1.364(14) . ?
C17 C18 1.480(14) . ?
N7 C19 1.449(13) . ?
C19 C22 1.465(16) . ?
C19 C21 1.519(17) . ?
C19 C20 1.518(16) . ?
N8 C23 1.480(13) . ?
C23 C26 1.476(19) . ?
C23 C24 1.486(16) . ?
C23 C25 1.536(17) . ?
